data_4317077
loop_
_publ_author_name
'Alba Garc\'ia-Camprub\'i'
'Marta Mart\'in'
'Eduardo Sola'

_publ_contact_author_address
;
  Dr. Marta Mart\'in
  Departamento de Qu\'imica Inorg\'anica - I.C.M.A.
  Facultad de Ciencias
  Universidad de Zaragoza - C.S.I.C.
  50009 Zaragoza, Spain
;
_publ_contact_author_email martam@unizar.es
_publ_contact_author_fax '+34 956 761187'
_publ_contact_author_name 'Dr. Marta Mart\'in'
_publ_contact_author_phone '+34 976 762026'
_publ_section_title
;
 Addition of Water Across Si-Ir Bonds in Iridium Complexes with
 \k-P,P,Si(biPSi) Pincer Ligands
;
_journal_name_full 'Inorganic Chemistry'
_journal_page_first 10649
_journal_page_last 10657
_journal_paper_doi 10.1021/ic1016774
_journal_volume 49
_journal_year 2010
_chemical_formula_moiety 'C33 H41 Ir N O P2 Si, C F3 O3 S'
_chemical_formula_sum 'C34 H41 F3 Ir N O4 P2 S Si'
_chemical_formula_weight 899.02
_space_group_IT_number 14
_symmetry_cell_setting monoclinic
_symmetry_space_group_name_Hall '-P 2yn'
_symmetry_space_group_name_H-M 'P 1 21/n 1'
_atom_sites_solution_hydrogens geom
_atom_sites_solution_primary heavy
_atom_sites_solution_secondary difmap
_audit_creation_method SHELXL-97
_cell_angle_alpha 90.00
_cell_angle_beta 90.8420(10)
_cell_angle_gamma 90.00
_cell_formula_units_Z 4
_cell_length_a 10.8199(5)
_cell_length_b 10.1125(5)
_cell_length_c 32.9470(16)
_cell_measurement_reflns_used 6727
_cell_measurement_temperature 100.0(2)
_cell_measurement_theta_max 24.93
_cell_measurement_theta_min 2.36
_cell_volume 3604.5(3)
_computing_cell_refinement 'SAINT+ v. 6.01 (Bruker AXS, 2000)'
_computing_data_collection 'SMART v. 5.611 (Bruker AXS, 2000)'
_computing_data_reduction 'SAINT+ v. 6.01 (Bruker AXS, 2000)'
_computing_molecular_graphics 'XP program, SHELXTL v6.10, Bruker2000'
_computing_publication_material 'XCIF program, SHELXTLv6.10,BrukerAXS'
_computing_structure_refinement 'SHELXL-97 (Sheldrick, 1997)'
_computing_structure_solution 'SHELXS-97 (Sheldrick, 1990)'
_diffrn_ambient_temperature 100.0(2)
_diffrn_detector_area_resol_mean 8.26
_diffrn_measured_fraction_theta_full 1.000
_diffrn_measured_fraction_theta_max 0.937
_diffrn_measurement_device_type 'Bruker SMART APEX CCD system'
_diffrn_measurement_method '\w rotations with narrow frames'
_diffrn_radiation_monochromator graphite
_diffrn_radiation_source 'fine-focus sealed tube'
_diffrn_radiation_type MoK\a
_diffrn_radiation_wavelength 0.71073
_diffrn_reflns_av_R_equivalents 0.0583
_diffrn_reflns_av_sigmaI/netI 0.0818
_diffrn_reflns_limit_h_max 14
_diffrn_reflns_limit_h_min -14
_diffrn_reflns_limit_k_max 13
_diffrn_reflns_limit_k_min -13
_diffrn_reflns_limit_l_max 42
_diffrn_reflns_limit_l_min -44
_diffrn_reflns_number 44435
_diffrn_reflns_theta_full 27.50
_diffrn_reflns_theta_max 29.08
_diffrn_reflns_theta_min 1.24
_diffrn_standards_decay_% 'no decay'
_exptl_absorpt_coefficient_mu 3.938
_exptl_absorpt_correction_T_max 0.805
_exptl_absorpt_correction_T_min 0.719
_exptl_absorpt_correction_type multi-scan
_exptl_absorpt_process_details
;
  SADABS: Area-Detector Absorption Correction. (1996)  Bruker-AXS 
  within SAINT+ package, v. 6.01.
;
_exptl_crystal_colour colorless
_exptl_crystal_density_diffrn 1.657
_exptl_crystal_density_method 'not measured'
_exptl_crystal_description 'irregular block'
_exptl_crystal_F_000 1792
_exptl_crystal_size_max 0.10
_exptl_crystal_size_mid 0.06
_exptl_crystal_size_min 0.06
_refine_diff_density_max 1.676
_refine_diff_density_min -1.069
_refine_diff_density_rms 0.114
_refine_ls_extinction_method none
_refine_ls_goodness_of_fit_ref 0.794
_refine_ls_hydrogen_treatment mixed
_refine_ls_matrix_type full
_refine_ls_number_parameters 435
_refine_ls_number_reflns 9043
_refine_ls_number_restraints 3
_refine_ls_restrained_S_all 0.794
_refine_ls_R_factor_all 0.0481
_refine_ls_R_factor_gt 0.0304
_refine_ls_shift/su_max 0.009
_refine_ls_shift/su_mean 0.000
_refine_ls_structure_factor_coef Fsqd
_refine_ls_weighting_details 'calc w=1/[\s^2^(Fo^2^)+(0.0069P)^2^+0.0000P] where P=(Fo^2^+2Fc^2^)/3'
_refine_ls_weighting_scheme calc
_refine_ls_wR_factor_gt 0.0420
_refine_ls_wR_factor_ref 0.0448
_reflns_number_gt 6808
_reflns_number_total 9043
_reflns_threshold_expression >2sigma(I)
_cod_data_source_file ic1016774_si_001_2.cif
_cod_data_source_block marta96s
_cod_original_sg_symbol_H-M 'P 21/n'
_cod_database_code 4317077

loop_
_symmetry_equiv_pos_as_xyz
'x, y, z'
'-x+1/2, y+1/2, -z+1/2'
'-x, -y, -z'
'x-1/2, -y-1/2, z-1/2'

loop_
_atom_site_label
_atom_site_type_symbol
_atom_site_fract_x
_atom_site_fract_y
_atom_site_fract_z
_atom_site_U_iso_or_equiv
_atom_site_adp_type
_atom_site_occupancy
_atom_site_symmetry_multiplicity
_atom_site_calc_flag
_atom_site_refinement_flags
_atom_site_disorder_assembly
_atom_site_disorder_group
H1 H 1.124(3) 0.8400(19) 0.1127(12) 0.050 Uiso 1 1 d D . .
H2 H 0.933(3) 1.0440(14) 0.1650(9) 0.050 Uiso 1 1 d D . .
H3 H 0.8096(18) 0.908(3) 0.1759(8) 0.050 Uiso 1 1 d D . .
Ir1 Ir 0.920320(13) 0.907085(14) 0.150469(4) 0.01399(4) Uani 1 1 d D . .
S1 S 1.20807(9) 0.57120(9) 0.08113(3) 0.0207(2) Uani 1 1 d . . .
P1 P 1.02791(8) 0.85679(9) 0.20885(3) 0.0168(2) Uani 1 1 d . . .
P2 P 0.81783(9) 0.98920(9) 0.09425(3) 0.0159(2) Uani 1 1 d . . .
Si1 Si 1.18507(9) 1.04001(10) 0.10796(3) 0.0193(2) Uani 1 1 d . . .
F1 F 1.2406(2) 0.7116(2) 0.01568(7) 0.0512(7) Uani 1 1 d . . .
F2 F 1.1231(2) 0.5439(2) 0.00725(7) 0.0468(7) Uani 1 1 d . . .
F3 F 1.0564(2) 0.7157(2) 0.03791(7) 0.0469(7) Uani 1 1 d . . .
O1 O 1.0957(2) 0.9067(2) 0.11439(7) 0.0172(5) Uani 1 1 d D . .
O2 O 1.2344(2) 0.6888(2) 0.10516(7) 0.0211(6) Uani 1 1 d . . .
O3 O 1.3152(2) 0.4968(2) 0.07026(7) 0.0273(6) Uani 1 1 d . . .
O4 O 1.1048(2) 0.4971(2) 0.09500(8) 0.0342(7) Uani 1 1 d . . .
N1 N 0.8908(2) 0.7143(3) 0.13024(8) 0.0167(7) Uani 1 1 d . . .
C1 C 0.8659(3) 0.6157(3) 0.11644(10) 0.0171(8) Uani 1 1 d . . .
C2 C 0.8319(3) 0.4880(3) 0.09866(12) 0.0328(11) Uani 1 1 d . . .
H2A H 0.7421 0.4846 0.0942 0.049 Uiso 1 1 calc R . .
H2B H 0.8571 0.4168 0.1172 0.049 Uiso 1 1 calc R . .
H2C H 0.8735 0.4770 0.0727 0.049 Uiso 1 1 calc R . .
C3 C 1.1926(3) 0.8917(3) 0.20353(10) 0.0203(8) Uani 1 1 d . . .
H3A H 1.2367 0.8642 0.2287 0.024 Uiso 1 1 calc R . .
H3B H 1.2251 0.8382 0.1809 0.024 Uiso 1 1 calc R . .
C4 C 1.2206(3) 1.0396(3) 0.19536(11) 0.0238(9) Uani 1 1 d . . .
H4A H 1.1423 1.0902 0.1961 0.029 Uiso 1 1 calc R . .
H4B H 1.2753 1.0737 0.2173 0.029 Uiso 1 1 calc R . .
C5 C 1.2825(3) 1.0631(3) 0.15428(10) 0.0255(9) Uani 1 1 d . . .
H5A H 1.3543 1.0027 0.1525 0.031 Uiso 1 1 calc R . .
H5B H 1.3151 1.1546 0.1541 0.031 Uiso 1 1 calc R . .
C6 C 1.2829(3) 1.0134(3) 0.06294(10) 0.0248(9) Uani 1 1 d . . .
H6A H 1.3347 0.9349 0.0673 0.037 Uiso 1 1 calc R . .
H6B H 1.3358 1.0908 0.0589 0.037 Uiso 1 1 calc R . .
H6C H 1.2301 1.0003 0.0389 0.037 Uiso 1 1 calc R . .
C7 C 1.0763(3) 1.1784(3) 0.09973(10) 0.0214(9) Uani 1 1 d . . .
H7A H 1.0228 1.1843 0.1238 0.026 Uiso 1 1 calc R . .
H7B H 1.1250 1.2612 0.0987 0.026 Uiso 1 1 calc R . .
C8 C 0.9918(3) 1.1739(3) 0.06164(11) 0.0226(9) Uani 1 1 d . . .
H8A H 0.9312 1.2469 0.0636 0.027 Uiso 1 1 calc R . .
H8B H 1.0433 1.1919 0.0377 0.027 Uiso 1 1 calc R . .
C9 C 0.9201(3) 1.0449(3) 0.05383(10) 0.0183(8) Uani 1 1 d . . .
H9A H 0.9808 0.9738 0.0486 0.022 Uiso 1 1 calc R . .
H9B H 0.8698 1.0562 0.0287 0.022 Uiso 1 1 calc R . .
C10 C 1.0246(3) 0.6833(3) 0.22409(11) 0.0179(8) Uani 1 1 d . . .
C11 C 0.9706(3) 0.6380(3) 0.25948(11) 0.0223(9) Uani 1 1 d . . .
H11 H 0.9383 0.7001 0.2782 0.027 Uiso 1 1 calc R . .
C12 C 0.9629(3) 0.5044(4) 0.26802(12) 0.0263(10) Uani 1 1 d . . .
H12 H 0.9269 0.4753 0.2926 0.032 Uiso 1 1 calc R . .
C13 C 1.0077(3) 0.4141(4) 0.24081(11) 0.0290(9) Uani 1 1 d . . .
H13 H 1.0017 0.3222 0.2464 0.035 Uiso 1 1 calc R . .
C14 C 1.0611(3) 0.4564(4) 0.20558(12) 0.0262(9) Uani 1 1 d . . .
H14 H 1.0918 0.3935 0.1868 0.031 Uiso 1 1 calc R . .
C15 C 1.0704(3) 0.5895(4) 0.19722(10) 0.0220(8) Uani 1 1 d . . .
H15 H 1.1084 0.6176 0.1729 0.026 Uiso 1 1 calc R . .
C16 C 0.9853(3) 0.9528(3) 0.25335(10) 0.0177(8) Uani 1 1 d . . .
C17 C 0.8654(3) 0.9976(4) 0.25750(11) 0.0283(10) Uani 1 1 d . . .
H17 H 0.8046 0.9729 0.2378 0.034 Uiso 1 1 calc R . .
C18 C 0.8318(4) 1.0779(4) 0.28962(11) 0.0328(10) Uani 1 1 d . . .
H18 H 0.7484 1.1058 0.2921 0.039 Uiso 1 1 calc R . .
C19 C 0.9194(4) 1.1170(4) 0.31783(11) 0.0301(10) Uani 1 1 d . . .
H19 H 0.8973 1.1738 0.3395 0.036 Uiso 1 1 calc R . .
C20 C 1.0391(3) 1.0733(4) 0.31441(10) 0.0263(9) Uani 1 1 d . . .
H20 H 1.0997 1.0999 0.3339 0.032 Uiso 1 1 calc R . .
C21 C 1.0720(3) 0.9910(3) 0.28280(10) 0.0218(9) Uani 1 1 d . . .
H21 H 1.1547 0.9601 0.2811 0.026 Uiso 1 1 calc R . .
C22 C 0.7196(3) 0.8670(3) 0.06971(10) 0.0162(8) Uani 1 1 d . . .
C23 C 0.7529(3) 0.7965(3) 0.03533(10) 0.0207(9) Uani 1 1 d . . .
H23 H 0.8279 0.8175 0.0221 0.025 Uiso 1 1 calc R . .
C24 C 0.6791(3) 0.6966(4) 0.02005(11) 0.0255(9) Uani 1 1 d . . .
H24 H 0.7032 0.6497 -0.0035 0.031 Uiso 1 1 calc R . .
C25 C 0.5703(3) 0.6647(3) 0.03891(11) 0.0260(9) Uani 1 1 d . . .
H25 H 0.5199 0.5954 0.0285 0.031 Uiso 1 1 calc R . .
C26 C 0.5347(3) 0.7334(4) 0.07288(11) 0.0236(9) Uani 1 1 d . . .
H26 H 0.4595 0.7118 0.0858 0.028 Uiso 1 1 calc R . .
C27 C 0.6089(3) 0.8338(3) 0.08810(10) 0.0194(8) Uani 1 1 d . . .
H27 H 0.5838 0.8809 0.1115 0.023 Uiso 1 1 calc R . .
C28 C 0.7111(3) 1.1255(3) 0.10088(10) 0.0152(8) Uani 1 1 d . . .
C29 C 0.6392(3) 1.1688(3) 0.06779(11) 0.0211(9) Uani 1 1 d . . .
H29 H 0.6493 1.1289 0.0419 0.025 Uiso 1 1 calc R . .
C30 C 0.5542(3) 1.2685(3) 0.07234(11) 0.0217(9) Uani 1 1 d . . .
H30 H 0.5060 1.2968 0.0496 0.026 Uiso 1 1 calc R . .
C31 C 0.5385(3) 1.3274(3) 0.10921(11) 0.0244(9) Uani 1 1 d . . .
H31 H 0.4795 1.3962 0.1121 0.029 Uiso 1 1 calc R . .
C32 C 0.6087(3) 1.2865(4) 0.14225(11) 0.0242(9) Uani 1 1 d . . .
H32 H 0.5982 1.3277 0.1679 0.029 Uiso 1 1 calc R . .
C33 C 0.6947(3) 1.1853(3) 0.13811(11) 0.0209(9) Uani 1 1 d . . .
H33 H 0.7424 1.1572 0.1610 0.025 Uiso 1 1 calc R . .
C34 C 1.1550(4) 0.6393(4) 0.03322(12) 0.0298(10) Uani 1 1 d . . .

loop_
_atom_site_aniso_label
_atom_site_aniso_U_11
_atom_site_aniso_U_22
_atom_site_aniso_U_33
_atom_site_aniso_U_23
_atom_site_aniso_U_13
_atom_site_aniso_U_12
Ir1 0.01398(7) 0.01437(7) 0.01357(7) -0.00003(7) -0.00192(5) 0.00080(7)
S1 0.0223(5) 0.0154(5) 0.0243(5) 0.0004(4) 0.0001(4) 0.0027(4)
P1 0.0159(5) 0.0188(5) 0.0158(5) 0.0008(4) -0.0022(4) 0.0009(4)
P2 0.0166(5) 0.0167(5) 0.0145(5) 0.0001(4) -0.0012(4) 0.0013(4)
Si1 0.0195(6) 0.0175(5) 0.0208(6) 0.0019(4) -0.0011(5) -0.0029(4)
F1 0.0669(19) 0.0534(17) 0.0333(16) 0.0166(13) 0.0043(14) -0.0066(15)
F2 0.0520(17) 0.0500(17) 0.0376(15) -0.0223(12) -0.0201(13) 0.0166(13)
F3 0.0490(17) 0.0499(16) 0.0414(16) -0.0092(13) -0.0182(13) 0.0336(13)
O1 0.0169(13) 0.0135(13) 0.0212(13) 0.0024(12) -0.0004(10) 0.0015(12)
O2 0.0237(15) 0.0170(14) 0.0224(15) -0.0034(11) -0.0032(12) 0.0051(11)
O3 0.0251(15) 0.0259(15) 0.0310(16) -0.0077(12) -0.0034(13) 0.0114(12)
O4 0.0351(17) 0.0202(15) 0.0478(19) -0.0010(13) 0.0131(14) -0.0064(13)
N1 0.0151(16) 0.0189(17) 0.0159(17) 0.0043(13) 0.0001(13) 0.0009(13)
C1 0.0149(19) 0.017(2) 0.020(2) 0.0036(16) -0.0003(15) 0.0033(16)
C2 0.033(3) 0.023(2) 0.043(3) -0.0089(19) -0.002(2) -0.0089(19)
C3 0.0176(19) 0.024(2) 0.019(2) 0.0022(17) -0.0044(15) -0.0007(17)
C4 0.020(2) 0.026(2) 0.025(2) -0.0002(17) -0.0047(17) -0.0034(17)
C5 0.023(2) 0.023(2) 0.030(2) 0.0014(17) -0.0038(18) -0.0060(17)
C6 0.019(2) 0.027(2) 0.028(2) 0.0077(18) -0.0005(18) -0.0003(17)
C7 0.026(2) 0.0130(19) 0.026(2) 0.0023(16) 0.0026(18) -0.0024(16)
C8 0.026(2) 0.017(2) 0.026(2) 0.0060(17) 0.0044(18) 0.0044(17)
C9 0.020(2) 0.024(2) 0.0115(19) 0.0016(15) -0.0010(16) 0.0063(16)
C10 0.0126(19) 0.022(2) 0.019(2) 0.0042(16) -0.0056(16) 0.0011(16)
C11 0.020(2) 0.028(2) 0.020(2) 0.0015(17) -0.0023(17) 0.0000(17)
C12 0.018(2) 0.034(3) 0.027(2) 0.0123(19) -0.0023(18) -0.0024(18)
C13 0.025(2) 0.021(2) 0.041(3) 0.008(2) -0.0116(19) -0.003(2)
C14 0.025(2) 0.022(2) 0.031(2) -0.0028(18) -0.0057(19) 0.0026(17)
C15 0.023(2) 0.023(2) 0.020(2) 0.0054(18) 0.0004(16) 0.0012(19)
C16 0.020(2) 0.020(2) 0.0126(19) 0.0021(15) -0.0035(16) -0.0004(16)
C17 0.025(2) 0.039(3) 0.020(2) -0.0043(19) -0.0071(18) 0.0078(19)
C18 0.029(2) 0.050(3) 0.019(2) -0.001(2) 0.0002(18) 0.013(2)
C19 0.047(3) 0.022(2) 0.021(2) 0.0004(17) 0.006(2) 0.001(2)
C20 0.033(2) 0.028(2) 0.018(2) -0.0012(18) -0.0034(18) -0.0097(19)
C21 0.023(2) 0.027(2) 0.015(2) 0.0012(17) 0.0019(17) -0.0067(17)
C22 0.018(2) 0.0148(19) 0.016(2) 0.0006(15) -0.0051(16) 0.0037(15)
C23 0.021(2) 0.025(2) 0.016(2) -0.0016(16) -0.0006(16) 0.0061(17)
C24 0.027(2) 0.028(2) 0.021(2) -0.0069(18) -0.0037(18) 0.0061(18)
C25 0.028(2) 0.019(2) 0.031(2) -0.0040(18) -0.0115(19) -0.0009(18)
C26 0.018(2) 0.028(2) 0.025(2) 0.0039(18) -0.0037(17) -0.0028(17)
C27 0.022(2) 0.019(2) 0.018(2) -0.0016(16) -0.0030(17) 0.0045(16)
C28 0.0165(19) 0.016(2) 0.0133(19) 0.0032(14) 0.0013(15) 0.0024(15)
C29 0.024(2) 0.020(2) 0.020(2) -0.0006(16) -0.0030(17) 0.0019(17)
C30 0.018(2) 0.022(2) 0.025(2) 0.0049(17) -0.0055(17) 0.0020(17)
C31 0.023(2) 0.020(2) 0.031(2) 0.0024(18) 0.0033(18) 0.0057(17)
C32 0.029(2) 0.026(2) 0.018(2) -0.0024(17) 0.0034(18) 0.0069(18)
C33 0.025(2) 0.021(2) 0.016(2) 0.0048(16) -0.0039(17) 0.0048(17)
C34 0.034(3) 0.027(2) 0.028(2) -0.0062(19) -0.005(2) 0.009(2)

loop_
_atom_type_symbol
_atom_type_description
_atom_type_scat_dispersion_real
_atom_type_scat_dispersion_imag
_atom_type_scat_source
C C 0.0033 0.0016 'International Tables Vol C Tables 4.2.6.8 and 6.1.1.4'
H H 0.0000 0.0000 'International Tables Vol C Tables 4.2.6.8 and 6.1.1.4'
N N 0.0061 0.0033 'International Tables Vol C Tables 4.2.6.8 and 6.1.1.4'
O O 0.0106 0.0060 'International Tables Vol C Tables 4.2.6.8 and 6.1.1.4'
F F 0.0171 0.0103 'International Tables Vol C Tables 4.2.6.8 and 6.1.1.4'
Si Si 0.0817 0.0704 'International Tables Vol C Tables 4.2.6.8 and 6.1.1.4'
P P 0.1023 0.0942 'International Tables Vol C Tables 4.2.6.8 and 6.1.1.4'
S S 0.1246 0.1234 'International Tables Vol C Tables 4.2.6.8 and 6.1.1.4'
Ir Ir -1.4442 7.9887 'International Tables Vol C Tables 4.2.6.8 and 6.1.1.4'

loop_
_geom_angle_atom_site_label_1
_geom_angle_atom_site_label_2
_geom_angle_atom_site_label_3
_geom_angle
_geom_angle_site_symmetry_1
_geom_angle_site_symmetry_3
_geom_angle_publ_flag
N1 Ir1 O1 87.48(10) . . ?
N1 Ir1 P1 97.72(8) . . ?
O1 Ir1 P1 91.21(6) . . ?
N1 Ir1 P2 90.60(8) . . ?
O1 Ir1 P2 88.60(6) . . ?
P1 Ir1 P2 171.66(3) . . ?
N1 Ir1 H2 176.6(13) . . ?
O1 Ir1 H2 95.6(13) . . ?
P1 Ir1 H2 83.8(12) . . ?
P2 Ir1 H2 87.9(12) . . ?
N1 Ir1 H3 93.9(14) . . ?
O1 Ir1 H3 177.2(12) . . ?
P1 Ir1 H3 86.2(12) . . ?
P2 Ir1 H3 93.9(12) . . ?
H2 Ir1 H3 83.1(18) . . ?
O4 S1 O3 116.46(15) . . ?
O4 S1 O2 113.79(15) . . ?
O3 S1 O2 114.37(15) . . ?
O4 S1 C34 103.83(18) . . ?
O3 S1 C34 103.28(17) . . ?
O2 S1 C34 102.77(16) . . ?
C16 P1 C10 106.51(16) . . ?
C16 P1 C3 103.45(16) . . ?
C10 P1 C3 103.61(16) . . ?
C16 P1 Ir1 115.20(11) . . ?
C10 P1 Ir1 115.63(11) . . ?
C3 P1 Ir1 111.15(11) . . ?
C22 P2 C28 101.64(15) . . ?
C22 P2 C9 103.98(16) . . ?
C28 P2 C9 104.27(15) . . ?
C22 P2 Ir1 112.68(11) . . ?
C28 P2 Ir1 118.55(11) . . ?
C9 P2 Ir1 114.01(11) . . ?
O1 Si1 C7 105.11(14) . . ?
O1 Si1 C6 108.77(14) . . ?
C7 Si1 C6 111.28(16) . . ?
O1 Si1 C5 108.62(14) . . ?
C7 Si1 C5 112.25(16) . . ?
C6 Si1 C5 110.57(16) . . ?
Si1 O1 Ir1 123.90(13) . . ?
Si1 O1 H1 119(3) . . ?
Ir1 O1 H1 113(3) . . ?
C1 N1 Ir1 172.6(3) . . ?
N1 C1 C2 179.2(4) . . ?
C1 C2 H2A 109.5 . . ?
C1 C2 H2B 109.5 . . ?
H2A C2 H2B 109.5 . . ?
C1 C2 H2C 109.5 . . ?
H2A C2 H2C 109.5 . . ?
H2B C2 H2C 109.5 . . ?
C4 C3 P1 113.3(2) . . ?
C4 C3 H3A 108.9 . . ?
P1 C3 H3A 108.9 . . ?
C4 C3 H3B 108.9 . . ?
P1 C3 H3B 108.9 . . ?
H3A C3 H3B 107.7 . . ?
C5 C4 C3 113.0(3) . . ?
C5 C4 H4A 109.0 . . ?
C3 C4 H4A 109.0 . . ?
C5 C4 H4B 109.0 . . ?
C3 C4 H4B 109.0 . . ?
H4A C4 H4B 107.8 . . ?
C4 C5 Si1 117.0(2) . . ?
C4 C5 H5A 108.0 . . ?
Si1 C5 H5A 108.0 . . ?
C4 C5 H5B 108.0 . . ?
Si1 C5 H5B 108.0 . . ?
H5A C5 H5B 107.3 . . ?
Si1 C6 H6A 109.5 . . ?
Si1 C6 H6B 109.5 . . ?
H6A C6 H6B 109.5 . . ?
Si1 C6 H6C 109.5 . . ?
H6A C6 H6C 109.5 . . ?
H6B C6 H6C 109.5 . . ?
C8 C7 Si1 117.8(2) . . ?
C8 C7 H7A 107.9 . . ?
Si1 C7 H7A 107.9 . . ?
C8 C7 H7B 107.9 . . ?
Si1 C7 H7B 107.9 . . ?
H7A C7 H7B 107.2 . . ?
C9 C8 C7 116.9(3) . . ?
C9 C8 H8A 108.1 . . ?
C7 C8 H8A 108.1 . . ?
C9 C8 H8B 108.1 . . ?
C7 C8 H8B 108.1 . . ?
H8A C8 H8B 107.3 . . ?
C8 C9 P2 116.6(2) . . ?
C8 C9 H9A 108.1 . . ?
P2 C9 H9A 108.1 . . ?
C8 C9 H9B 108.1 . . ?
P2 C9 H9B 108.1 . . ?
H9A C9 H9B 107.3 . . ?
C11 C10 C15 117.8(3) . . ?
C11 C10 P1 123.9(3) . . ?
C15 C10 P1 118.1(3) . . ?
C12 C11 C10 121.3(4) . . ?
C12 C11 H11 119.3 . . ?
C10 C11 H11 119.3 . . ?
C13 C12 C11 119.6(4) . . ?
C13 C12 H12 120.2 . . ?
C11 C12 H12 120.2 . . ?
C14 C13 C12 120.1(4) . . ?
C14 C13 H13 119.9 . . ?
C12 C13 H13 119.9 . . ?
C13 C14 C15 120.4(4) . . ?
C13 C14 H14 119.8 . . ?
C15 C14 H14 119.8 . . ?
C14 C15 C10 120.7(3) . . ?
C14 C15 H15 119.7 . . ?
C10 C15 H15 119.7 . . ?
C17 C16 C21 117.6(3) . . ?
C17 C16 P1 120.2(3) . . ?
C21 C16 P1 122.1(3) . . ?
C16 C17 C18 121.6(4) . . ?
C16 C17 H17 119.2 . . ?
C18 C17 H17 119.2 . . ?
C19 C18 C17 119.9(4) . . ?
C19 C18 H18 120.0 . . ?
C17 C18 H18 120.0 . . ?
C20 C19 C18 119.5(4) . . ?
C20 C19 H19 120.2 . . ?
C18 C19 H19 120.2 . . ?
C19 C20 C21 120.5(3) . . ?
C19 C20 H20 119.7 . . ?
C21 C20 H20 119.7 . . ?
C20 C21 C16 120.9(4) . . ?
C20 C21 H21 119.6 . . ?
C16 C21 H21 119.6 . . ?
C23 C22 C27 117.8(3) . . ?
C23 C22 P2 123.8(3) . . ?
C27 C22 P2 118.2(3) . . ?
C24 C23 C22 121.1(3) . . ?
C24 C23 H23 119.4 . . ?
C22 C23 H23 119.4 . . ?
C25 C24 C23 120.1(4) . . ?
C25 C24 H24 119.9 . . ?
C23 C24 H24 119.9 . . ?
C26 C25 C24 120.0(3) . . ?
C26 C25 H25 120.0 . . ?
C24 C25 H25 120.0 . . ?
C25 C26 C27 119.8(4) . . ?
C25 C26 H26 120.1 . . ?
C27 C26 H26 120.1 . . ?
C26 C27 C22 121.2(3) . . ?
C26 C27 H27 119.4 . . ?
C22 C27 H27 119.4 . . ?
C33 C28 C29 118.5(3) . . ?
C33 C28 P2 122.0(3) . . ?
C29 C28 P2 119.4(3) . . ?
C30 C29 C28 120.6(3) . . ?
C30 C29 H29 119.7 . . ?
C28 C29 H29 119.7 . . ?
C31 C30 C29 120.6(3) . . ?
C31 C30 H30 119.7 . . ?
C29 C30 H30 119.7 . . ?
C30 C31 C32 119.8(3) . . ?
C30 C31 H31 120.1 . . ?
C32 C31 H31 120.1 . . ?
C31 C32 C33 120.2(3) . . ?
C31 C32 H32 119.9 . . ?
C33 C32 H32 119.9 . . ?
C28 C33 C32 120.2(3) . . ?
C28 C33 H33 119.9 . . ?
C32 C33 H33 119.9 . . ?
F1 C34 F3 107.4(3) . . ?
F1 C34 F2 107.3(3) . . ?
F3 C34 F2 107.2(3) . . ?
F1 C34 S1 112.1(3) . . ?
F3 C34 S1 111.4(3) . . ?
F2 C34 S1 111.2(3) . . ?

loop_
_geom_bond_atom_site_label_1
_geom_bond_atom_site_label_2
_geom_bond_distance
_geom_bond_site_symmetry_2
_geom_bond_publ_flag
Ir1 N1 2.084(3) . ?
Ir1 O1 2.254(2) . ?
Ir1 P1 2.2908(9) . ?
Ir1 P2 2.2999(9) . ?
Ir1 H2 1.471(10) . ?
Ir1 H3 1.471(10) . ?
S1 O4 1.426(2) . ?
S1 O3 1.432(2) . ?
S1 O2 1.454(2) . ?
S1 C34 1.808(4) . ?
P1 C16 1.823(3) . ?
P1 C10 1.826(3) . ?
P1 C3 1.828(3) . ?
P2 C22 1.813(3) . ?
P2 C28 1.813(3) . ?
P2 C9 1.833(3) . ?
Si1 O1 1.674(3) . ?
Si1 C7 1.847(3) . ?
Si1 C6 1.855(3) . ?
Si1 C5 1.857(3) . ?
F1 C34 1.320(4) . ?
F2 C34 1.332(4) . ?
F3 C34 1.328(4) . ?
O1 H1 0.744(10) . ?
N1 C1 1.127(4) . ?
C1 C2 1.463(4) . ?
C2 H2A 0.9800 . ?
C2 H2B 0.9800 . ?
C2 H2C 0.9800 . ?
C3 C4 1.550(4) . ?
C3 H3A 0.9900 . ?
C3 H3B 0.9900 . ?
C4 C5 1.538(4) . ?
C4 H4A 0.9900 . ?
C4 H4B 0.9900 . ?
C5 H5A 0.9900 . ?
C5 H5B 0.9900 . ?
C6 H6A 0.9800 . ?
C6 H6B 0.9800 . ?
C6 H6C 0.9800 . ?
C7 C8 1.542(4) . ?
C7 H7A 0.9900 . ?
C7 H7B 0.9900 . ?
C8 C9 1.538(4) . ?
C8 H8A 0.9900 . ?
C8 H8B 0.9900 . ?
C9 H9A 0.9900 . ?
C9 H9B 0.9900 . ?
C10 C11 1.390(4) . ?
C10 C15 1.393(5) . ?
C11 C12 1.382(5) . ?
C11 H11 0.9500 . ?
C12 C13 1.373(5) . ?
C12 H12 0.9500 . ?
C13 C14 1.372(5) . ?
C13 H13 0.9500 . ?
C14 C15 1.378(5) . ?
C14 H14 0.9500 . ?
C15 H15 0.9500 . ?
C16 C17 1.383(5) . ?
C16 C21 1.394(4) . ?
C17 C18 1.386(5) . ?
C17 H17 0.9500 . ?
C18 C19 1.376(5) . ?
C18 H18 0.9500 . ?
C19 C20 1.375(5) . ?
C19 H19 0.9500 . ?
C20 C21 1.384(4) . ?
C20 H20 0.9500 . ?
C21 H21 0.9500 . ?
C22 C23 1.390(4) . ?
C22 C27 1.391(4) . ?
C23 C24 1.378(4) . ?
C23 H23 0.9500 . ?
C24 C25 1.377(5) . ?
C24 H24 0.9500 . ?
C25 C26 1.377(5) . ?
C25 H25 0.9500 . ?
C26 C27 1.384(4) . ?
C26 H26 0.9500 . ?
C27 H27 0.9500 . ?
C28 C33 1.382(4) . ?
C28 C29 1.400(4) . ?
C29 C30 1.375(4) . ?
C29 H29 0.9500 . ?
C30 C31 1.366(5) . ?
C30 H30 0.9500 . ?
C31 C32 1.381(4) . ?
C31 H31 0.9500 . ?
C32 C33 1.391(4) . ?
C32 H32 0.9500 . ?
C33 H33 0.9500 . ?
